data_4103082
loop_
_publ_author_name
'Inmaculada Matas'
'George R. Whittell'
'Benjamin M. Partridge'
'Jason P. Holland'
'Mairi F. Haddow'
'Jennifer C. Green'
'Ian Manners'

_publ_section_title
;
 Synthesis, Electronic Structure, and Reactivity of Strained Nickel-,
 Palladium-, and Platinum-Bridged [1]Ferrocenophanes
;
_journal_name_full 'Journal of the American Chemical Society'
_journal_page_first 13279
_journal_page_last 13289
_journal_paper_doi 10.1021/ja103367e
_journal_volume 132
_journal_year 2010
_chemical_formula_moiety 'C35 H62 Fe O P2 Pd'
_chemical_formula_sum 'C35 H62 Fe O P2 Pd'
_chemical_formula_weight 723.04
_chemical_name_systematic
; 
 ? 
;
_space_group_IT_number 14
_symmetry_cell_setting monoclinic
_symmetry_space_group_name_Hall '-P 2ybc'
_symmetry_space_group_name_H-M 'P 1 21/c 1'
_atom_sites_solution_hydrogens geom
_atom_sites_solution_primary direct
_atom_sites_solution_secondary difmap
_audit_creation_method SHELXL-97
_cell_angle_alpha 90.00
_cell_angle_beta 90.787(7)
_cell_angle_gamma 90.00
_cell_formula_units_Z 4
_cell_length_a 10.3014(11)
_cell_length_b 18.0421(19)
_cell_length_c 19.625(2)
_cell_measurement_reflns_used 2719
_cell_measurement_temperature 100(2)
_cell_measurement_theta_max 22.91
_cell_measurement_theta_min 3.00
_cell_volume 3647.1(7)
_computing_cell_refinement 'Bruker Apex II'
_computing_data_collection 'Bruker Apex II'
_computing_data_reduction 'Bruker SAINT'
_computing_molecular_graphics 'Bruker ShelXTL'
_computing_publication_material 'Bruker ShelXTL'
_computing_structure_refinement 'SHELXL-97 (Sheldrick, 1997)'
_computing_structure_solution 'SHELXS-97 (Sheldrick, 1990)'
_diffrn_ambient_temperature 100(2)
_diffrn_measured_fraction_theta_full 0.980
_diffrn_measured_fraction_theta_max 0.980
_diffrn_measurement_device_type 'CCD area detector'
_diffrn_measurement_method 'phi and omega scans'
_diffrn_radiation_monochromator graphite
_diffrn_radiation_source 'fine-focus sealed tube'
_diffrn_radiation_type MoK\a
_diffrn_radiation_wavelength 0.71073
_diffrn_reflns_av_R_equivalents 0.1388
_diffrn_reflns_av_sigmaI/netI 0.1418
_diffrn_reflns_limit_h_max 13
_diffrn_reflns_limit_h_min -10
_diffrn_reflns_limit_k_max 23
_diffrn_reflns_limit_k_min -23
_diffrn_reflns_limit_l_max 25
_diffrn_reflns_limit_l_min -25
_diffrn_reflns_number 42812
_diffrn_reflns_theta_full 27.87
_diffrn_reflns_theta_max 27.87
_diffrn_reflns_theta_min 2.48
_exptl_absorpt_coefficient_mu 1.003
_exptl_absorpt_correction_T_max 0.980
_exptl_absorpt_correction_T_min 0.852
_exptl_absorpt_correction_type multi-scan
_exptl_absorpt_process_details 'SADABS V2008/1'
_exptl_crystal_colour orange
_exptl_crystal_density_diffrn 1.317
_exptl_crystal_density_method 'not measured'
_exptl_crystal_description plate
_exptl_crystal_F_000 1528
_exptl_crystal_size_max 0.10
_exptl_crystal_size_mid 0.08
_exptl_crystal_size_min 0.02
_refine_diff_density_max 0.735
_refine_diff_density_min -1.221
_refine_diff_density_rms 0.120
_refine_ls_extinction_method none
_refine_ls_goodness_of_fit_ref 0.962
_refine_ls_hydrogen_treatment constr
_refine_ls_matrix_type full
_refine_ls_number_parameters 367
_refine_ls_number_reflns 8515
_refine_ls_number_restraints 0
_refine_ls_restrained_S_all 0.962
_refine_ls_R_factor_all 0.1303
_refine_ls_R_factor_gt 0.0473
_refine_ls_shift/su_max 0.001
_refine_ls_shift/su_mean 0.000
_refine_ls_structure_factor_coef Fsqd
_refine_ls_weighting_details 'calc w=1/[\s^2^(Fo^2^)+(0.0322P)^2^+0.0000P] where P=(Fo^2^+2Fc^2^)/3'
_refine_ls_weighting_scheme calc
_refine_ls_wR_factor_gt 0.0799
_refine_ls_wR_factor_ref 0.1020
_reflns_number_gt 4669
_reflns_number_total 8515
_reflns_threshold_expression >2sigma(I)
_cod_data_source_file ja103367e_si_005.cif
_cod_data_source_block im123_0m
_cod_database_code 4103082

loop_
_symmetry_equiv_pos_as_xyz
'x, y, z'
'-x, y+1/2, -z+1/2'
'-x, -y, -z'
'x, -y-1/2, z-1/2'

loop_
_atom_site_label
_atom_site_type_symbol
_atom_site_fract_x
_atom_site_fract_y
_atom_site_fract_z
_atom_site_U_iso_or_equiv
_atom_site_adp_type
_atom_site_occupancy
_atom_site_symmetry_multiplicity
_atom_site_calc_flag
_atom_site_refinement_flags
Pd1 Pd 0.51451(4) 0.257110(15) 0.173303(16) 0.01978(10) Uani 1 1 d .
Fe2 Fe 0.65354(7) 0.40326(3) 0.08806(3) 0.02375(18) Uani 1 1 d .
P1 P 0.52683(13) 0.12893(5) 0.17238(6) 0.0230(3) Uani 1 1 d .
P2 P 0.42557(12) 0.28139(5) 0.28158(6) 0.0209(3) Uani 1 1 d .
O1 O 0.4829(3) 0.23200(15) 0.02937(15) 0.0305(8) Uani 1 1 d .
C1 C 0.5591(5) 0.2571(2) 0.0714(2) 0.0235(11) Uani 1 1 d .
C2 C 0.6711(5) 0.3033(2) 0.0474(2) 0.0256(12) Uani 1 1 d .
C3 C 0.6563(5) 0.3567(2) -0.0062(2) 0.0254(11) Uani 1 1 d .
H3 H 0.5844 0.3583 -0.0410 0.030 Uiso 1 1 calc R
C4 C 0.7608(5) 0.4078(2) -0.0003(2) 0.0315(13) Uani 1 1 d .
H4 H 0.7734 0.4528 -0.0292 0.038 Uiso 1 1 calc R
C5 C 0.8419(5) 0.3859(2) 0.0555(2) 0.0358(13) Uani 1 1 d .
H5 H 0.9215 0.4122 0.0723 0.043 Uiso 1 1 calc R
C6 C 0.7852(5) 0.3220(2) 0.0846(2) 0.0297(12) Uani 1 1 d .
H6 H 0.8205 0.2943 0.1249 0.036 Uiso 1 1 calc R
C7 C 0.5262(5) 0.3724(2) 0.1622(2) 0.0242(12) Uani 1 1 d .
C8 C 0.4630(5) 0.4182(2) 0.1107(2) 0.0270(12) Uani 1 1 d .
H8 H 0.3876 0.4029 0.0813 0.032 Uiso 1 1 calc R
C9 C 0.5290(6) 0.4886(2) 0.1074(3) 0.0376(15) Uani 1 1 d .
H9 H 0.5073 0.5305 0.0758 0.045 Uiso 1 1 calc R
C10 C 0.6299(6) 0.4877(2) 0.1562(2) 0.0357(14) Uani 1 1 d .
H10 H 0.6930 0.5287 0.1654 0.043 Uiso 1 1 calc R
C11 C 0.6283(5) 0.4172(2) 0.1897(2) 0.0294(12) Uani 1 1 d .
H11 H 0.6913 0.4011 0.2260 0.035 Uiso 1 1 calc R
C12 C 0.6100(5) 0.0864(2) 0.2450(2) 0.0269(12) Uani 1 1 d .
H12A H 0.5663 0.1021 0.2872 0.032 Uiso 1 1 calc R
H12B H 0.6010 0.0319 0.2413 0.032 Uiso 1 1 calc R
C13 C 0.7541(5) 0.1054(2) 0.2514(2) 0.0316(12) Uani 1 1 d .
H13A H 0.8033 0.0762 0.2177 0.038 Uiso 1 1 calc R
H13B H 0.7667 0.1586 0.2409 0.038 Uiso 1 1 calc R
C14 C 0.8070(5) 0.0893(3) 0.3223(2) 0.0394(13) Uani 1 1 d .
H14A H 0.7890 0.0368 0.3334 0.047 Uiso 1 1 calc R
H14B H 0.7598 0.1204 0.3554 0.047 Uiso 1 1 calc R
C15 C 0.9515(6) 0.1033(4) 0.3311(3) 0.0667(19) Uani 1 1 d .
H15A H 0.9998 0.0686 0.3026 0.100 Uiso 1 1 calc R
H15B H 0.9767 0.0961 0.3790 0.100 Uiso 1 1 calc R
H15C H 0.9714 0.1543 0.3174 0.100 Uiso 1 1 calc R
C16 C 0.6039(5) 0.0874(2) 0.0985(2) 0.0251(11) Uani 1 1 d .
H16A H 0.5527 0.1014 0.0574 0.030 Uiso 1 1 calc R
H16B H 0.6911 0.1097 0.0940 0.030 Uiso 1 1 calc R
C17 C 0.6193(5) 0.0031(2) 0.0988(2) 0.0384(14) Uani 1 1 d .
H17A H 0.6695 -0.0114 0.1401 0.046 Uiso 1 1 calc R
H17B H 0.5322 -0.0197 0.1020 0.046 Uiso 1 1 calc R
C18 C 0.6868(5) -0.0283(2) 0.0365(2) 0.0373(14) Uani 1 1 d .
H18A H 0.6768 -0.0829 0.0363 0.045 Uiso 1 1 calc R
H18B H 0.6433 -0.0088 -0.0051 0.045 Uiso 1 1 calc R
C19 C 0.8275(6) -0.0099(3) 0.0339(3) 0.064(2) Uani 1 1 d .
H19A H 0.8383 0.0440 0.0328 0.096 Uiso 1 1 calc R
H19B H 0.8651 -0.0317 -0.0070 0.096 Uiso 1 1 calc R
H19C H 0.8718 -0.0299 0.0745 0.096 Uiso 1 1 calc R
C20 C 0.3657(5) 0.0854(2) 0.1745(2) 0.0259(11) Uani 1 1 d .
H20A H 0.3721 0.0343 0.1564 0.031 Uiso 1 1 calc R
H20B H 0.3374 0.0821 0.2224 0.031 Uiso 1 1 calc R
C21 C 0.2641(5) 0.1278(2) 0.1332(2) 0.0286(12) Uani 1 1 d .
H21A H 0.2726 0.1813 0.1437 0.034 Uiso 1 1 calc R
H21B H 0.2818 0.1211 0.0841 0.034 Uiso 1 1 calc R
C22 C 0.1253(5) 0.1039(3) 0.1467(3) 0.0400(14) Uani 1 1 d .
H22A H 0.1136 0.0522 0.1310 0.048 Uiso 1 1 calc R
H22B H 0.1106 0.1049 0.1965 0.048 Uiso 1 1 calc R
C23 C 0.0249(6) 0.1525(3) 0.1116(3) 0.0508(16) Uani 1 1 d .
H23A H 0.0387 0.2043 0.1251 0.076 Uiso 1 1 calc R
H23B H -0.0622 0.1368 0.1250 0.076 Uiso 1 1 calc R
H23C H 0.0332 0.1479 0.0621 0.076 Uiso 1 1 calc R
C24 C 0.2887(5) 0.3463(2) 0.2711(2) 0.0262(11) Uani 1 1 d .
H24A H 0.2515 0.3567 0.3163 0.031 Uiso 1 1 calc R
H24B H 0.3215 0.3937 0.2525 0.031 Uiso 1 1 calc R
C25 C 0.1828(5) 0.3170(2) 0.2243(3) 0.0356(13) Uani 1 1 d .
H25A H 0.1393 0.2750 0.2471 0.043 Uiso 1 1 calc R
H25B H 0.2230 0.2978 0.1823 0.043 Uiso 1 1 calc R
C26 C 0.0803(5) 0.3748(3) 0.2045(3) 0.0452(15) Uani 1 1 d .
H26A H 0.1240 0.4166 0.1814 0.054 Uiso 1 1 calc R
H26B H 0.0192 0.3522 0.1711 0.054 Uiso 1 1 calc R
C27 C 0.0047(6) 0.4047(4) 0.2618(3) 0.076(2) Uani 1 1 d .
H27A H -0.0401 0.3640 0.2848 0.115 Uiso 1 1 calc R
H27B H -0.0593 0.4404 0.2444 0.115 Uiso 1 1 calc R
H27C H 0.0635 0.4295 0.2942 0.115 Uiso 1 1 calc R
C28 C 0.5324(4) 0.3316(2) 0.3410(2) 0.0223(11) Uani 1 1 d .
H28A H 0.5495 0.3815 0.3221 0.027 Uiso 1 1 calc R
H28B H 0.4866 0.3382 0.3846 0.027 Uiso 1 1 calc R
C29 C 0.6624(5) 0.2932(2) 0.3554(2) 0.0286(12) Uani 1 1 d .
H29A H 0.6458 0.2440 0.3759 0.034 Uiso 1 1 calc R
H29B H 0.7073 0.2851 0.3117 0.034 Uiso 1 1 calc R
C30 C 0.7508(5) 0.3371(3) 0.4029(3) 0.0391(14) Uani 1 1 d .
H30A H 0.7712 0.3852 0.3812 0.047 Uiso 1 1 calc R
H30B H 0.7039 0.3475 0.4455 0.047 Uiso 1 1 calc R
C31 C 0.8760(5) 0.2977(3) 0.4203(3) 0.0486(15) Uani 1 1 d .
H31A H 0.8571 0.2528 0.4464 0.073 Uiso 1 1 calc R
H31B H 0.9318 0.3306 0.4476 0.073 Uiso 1 1 calc R
H31C H 0.9204 0.2843 0.3782 0.073 Uiso 1 1 calc R
C32 C 0.3573(4) 0.2071(2) 0.3344(2) 0.0232(11) Uani 1 1 d .
H32A H 0.3000 0.1766 0.3048 0.028 Uiso 1 1 calc R
H32B H 0.4300 0.1749 0.3495 0.028 Uiso 1 1 calc R
C33 C 0.2803(4) 0.2284(2) 0.3976(2) 0.0231(11) Uani 1 1 d .
H33A H 0.3298 0.2659 0.4240 0.028 Uiso 1 1 calc R
H33B H 0.1970 0.2512 0.3830 0.028 Uiso 1 1 calc R
C34 C 0.2526(5) 0.1622(2) 0.4433(2) 0.0311(12) Uani 1 1 d .
H34A H 0.2035 0.1247 0.4166 0.037 Uiso 1 1 calc R
H34B H 0.3361 0.1396 0.4577 0.037 Uiso 1 1 calc R
C35 C 0.1759(5) 0.1820(3) 0.5064(2) 0.0381(14) Uani 1 1 d .
H35A H 0.2226 0.2201 0.5325 0.057 Uiso 1 1 calc R
H35B H 0.1653 0.1377 0.5347 0.057 Uiso 1 1 calc R
H35C H 0.0902 0.2009 0.4927 0.057 Uiso 1 1 calc R

loop_
_atom_site_aniso_label
_atom_site_aniso_U_11
_atom_site_aniso_U_22
_atom_site_aniso_U_33
_atom_site_aniso_U_23
_atom_site_aniso_U_13
_atom_site_aniso_U_12
Pd1 0.0238(2) 0.01574(15) 0.01979(17) 0.00072(14) 0.00146(14) 0.00079(15)
Fe2 0.0298(5) 0.0199(3) 0.0216(3) 0.0011(2) 0.0049(3) 0.0011(3)
P1 0.0318(9) 0.0166(5) 0.0207(6) 0.0017(5) 0.0027(6) 0.0009(5)
P2 0.0231(8) 0.0176(5) 0.0221(6) -0.0013(4) 0.0010(6) 0.0002(5)
O1 0.039(2) 0.0317(17) 0.0206(17) 0.0013(13) -0.0075(16) -0.0007(15)
C1 0.035(3) 0.0155(19) 0.020(2) -0.0012(17) 0.000(2) 0.009(2)
C2 0.038(3) 0.0184(19) 0.021(2) 0.0017(18) 0.010(2) 0.009(2)
C3 0.032(3) 0.026(2) 0.018(2) 0.0012(18) 0.002(2) 0.003(2)
C4 0.035(4) 0.028(2) 0.032(3) 0.001(2) 0.010(3) 0.001(2)
C5 0.033(4) 0.037(3) 0.037(3) -0.005(2) 0.013(3) -0.001(2)
C6 0.038(4) 0.030(2) 0.022(3) 0.0018(18) 0.000(2) 0.006(2)
C7 0.029(3) 0.024(2) 0.020(3) -0.0015(17) 0.008(2) -0.003(2)
C8 0.028(3) 0.022(2) 0.032(3) 0.0010(18) 0.008(2) 0.004(2)
C9 0.058(4) 0.020(2) 0.036(3) 0.003(2) 0.013(3) 0.010(2)
C10 0.053(4) 0.021(2) 0.033(3) -0.0079(19) 0.015(3) -0.007(2)
C11 0.038(3) 0.022(2) 0.029(3) -0.0009(18) 0.006(2) -0.006(2)
C12 0.037(3) 0.022(2) 0.022(2) 0.0006(17) 0.008(2) 0.006(2)
C13 0.035(4) 0.034(2) 0.026(3) -0.004(2) 0.002(2) 0.005(2)
C14 0.036(4) 0.052(3) 0.031(3) -0.002(2) -0.005(3) 0.011(3)
C15 0.051(5) 0.109(5) 0.040(4) -0.006(3) -0.005(3) 0.016(4)
C16 0.032(3) 0.021(2) 0.022(2) -0.0011(17) 0.003(2) 0.001(2)
C17 0.058(4) 0.025(2) 0.032(3) -0.002(2) 0.013(3) 0.009(2)
C18 0.056(4) 0.025(2) 0.031(3) -0.0028(19) 0.007(3) 0.005(2)
C19 0.069(5) 0.059(4) 0.064(4) -0.029(3) 0.014(4) 0.002(3)
C20 0.031(3) 0.021(2) 0.025(2) -0.0022(18) 0.001(2) -0.006(2)
C21 0.034(3) 0.024(2) 0.027(3) -0.0005(18) 0.005(2) -0.002(2)
C22 0.038(4) 0.049(3) 0.032(3) 0.005(2) 0.004(3) -0.006(3)
C23 0.036(4) 0.054(3) 0.062(4) -0.007(3) -0.001(3) -0.013(3)
C24 0.030(3) 0.019(2) 0.029(3) -0.0016(18) 0.000(2) 0.002(2)
C25 0.036(4) 0.029(2) 0.041(3) -0.002(2) -0.003(3) 0.007(2)
C26 0.034(4) 0.047(3) 0.054(4) 0.009(3) -0.012(3) -0.001(3)
C27 0.046(5) 0.096(5) 0.087(5) 0.019(4) 0.015(4) 0.032(4)
C28 0.029(3) 0.0164(19) 0.022(2) -0.0028(16) 0.001(2) 0.0006(18)
C29 0.030(3) 0.027(2) 0.029(3) -0.0003(19) -0.001(2) 0.001(2)
C30 0.031(4) 0.052(3) 0.034(3) 0.001(2) -0.001(3) -0.003(3)
C31 0.037(4) 0.071(4) 0.038(3) 0.011(3) -0.011(3) -0.011(3)
C32 0.024(3) 0.021(2) 0.025(2) -0.0006(17) 0.004(2) -0.0007(19)
C33 0.021(3) 0.026(2) 0.023(2) -0.0035(17) 0.003(2) 0.0026(19)
C34 0.031(3) 0.032(2) 0.030(3) 0.003(2) 0.006(2) -0.003(2)
C35 0.035(4) 0.046(3) 0.033(3) 0.006(2) 0.012(3) 0.000(2)

loop_
_atom_type_symbol
_atom_type_description
_atom_type_scat_dispersion_real
_atom_type_scat_dispersion_imag
_atom_type_scat_source
C C 0.0033 0.0016 'International Tables Vol C Tables 4.2.6.8 and 6.1.1.4'
H H 0.0000 0.0000 'International Tables Vol C Tables 4.2.6.8 and 6.1.1.4'
O O 0.0106 0.0060 'International Tables Vol C Tables 4.2.6.8 and 6.1.1.4'
P P 0.1023 0.0942 'International Tables Vol C Tables 4.2.6.8 and 6.1.1.4'
Fe Fe 0.3463 0.8444 'International Tables Vol C Tables 4.2.6.8 and 6.1.1.4'
Pd Pd -0.9988 1.0072 'International Tables Vol C Tables 4.2.6.8 and 6.1.1.4'

loop_
_geom_angle_atom_site_label_1
_geom_angle_atom_site_label_2
_geom_angle_atom_site_label_3
_geom_angle
C1 Pd1 C7 83.38(15)
C1 Pd1 P1 88.83(11)
C7 Pd1 P1 170.84(11)
C1 Pd1 P2 165.20(12)
C7 Pd1 P2 86.17(11)
P1 Pd1 P2 102.34(4)
C2 Fe2 C6 41.67(19)
C2 Fe2 C11 121.49(16)
C6 Fe2 C11 102.74(19)
C2 Fe2 C3 41.80(16)
C6 Fe2 C3 69.40(19)
C11 Fe2 C3 161.60(16)
C2 Fe2 C8 107.59(19)
C6 Fe2 C8 139.55(17)
C11 Fe2 C8 68.4(2)
C3 Fe2 C8 106.2(2)
C2 Fe2 C9 145.3(2)
C6 Fe2 C9 170.8(2)
C11 Fe2 C9 68.6(2)
C3 Fe2 C9 119.8(2)
C8 Fe2 C9 41.43(17)
C2 Fe2 C10 162.60(18)
C6 Fe2 C10 131.0(2)
C11 Fe2 C10 41.11(16)
C3 Fe2 C10 155.11(18)
C8 Fe2 C10 68.6(2)
C9 Fe2 C10 40.2(2)
C2 Fe2 C7 95.84(16)
C6 Fe2 C7 105.42(17)
C11 Fe2 C7 40.93(18)
C3 Fe2 C7 123.42(18)
C8 Fe2 C7 41.67(18)
C9 Fe2 C7 70.33(17)
C10 Fe2 C7 69.80(17)
C2 Fe2 C4 69.26(16)
C6 Fe2 C4 68.32(18)
C11 Fe2 C4 153.5(2)
C3 Fe2 C4 40.54(18)
C8 Fe2 C4 134.8(2)
C9 Fe2 C4 117.98(18)
C10 Fe2 C4 126.03(18)
C7 Fe2 C4 163.64(18)
C2 Fe2 C5 69.36(19)
C6 Fe2 C5 40.65(17)
C11 Fe2 C5 117.0(2)
C3 Fe2 C5 68.4(2)
C8 Fe2 C5 174.5(2)
C9 Fe2 C5 139.72(19)
C10 Fe2 C5 115.7(2)
C7 Fe2 C5 142.0(2)
C4 Fe2 C5 40.16(19)
C12 P1 C16 104.1(2)
C12 P1 C20 102.5(2)
C16 P1 C20 104.2(2)
C12 P1 Pd1 116.09(14)
C16 P1 Pd1 116.17(13)
C20 P1 Pd1 112.16(14)
C28 P2 C32 103.4(2)
C28 P2 C24 102.1(2)
C32 P2 C24 103.2(2)
C28 P2 Pd1 115.24(14)
C32 P2 Pd1 121.79(13)
C24 P2 Pd1 108.81(15)
O1 C1 C2 118.9(4)
O1 C1 Pd1 120.5(3)
C2 C1 Pd1 119.2(3)
C6 C2 C3 107.3(4)
C6 C2 C1 127.2(4)
C3 C2 C1 121.8(5)
C6 C2 Fe2 69.8(2)
C3 C2 Fe2 71.0(2)
C1 C2 Fe2 107.6(3)
C4 C3 C2 107.6(4)
C4 C3 Fe2 71.2(3)
C2 C3 Fe2 67.2(2)
C4 C3 H3 126.2
C2 C3 H3 126.2
Fe2 C3 H3 126.2
C3 C4 C5 108.6(4)
C3 C4 Fe2 68.3(2)
C5 C4 Fe2 70.1(3)
C3 C4 H4 125.7
C5 C4 H4 125.7
Fe2 C4 H4 125.7
C6 C5 C4 107.2(5)
C6 C5 Fe2 66.8(3)
C4 C5 Fe2 69.7(3)
C6 C5 H5 126.4
C4 C5 H5 126.4
Fe2 C5 H5 126.4
C2 C6 C5 109.2(4)
C2 C6 Fe2 68.5(3)
C5 C6 Fe2 72.5(3)
C2 C6 H6 125.4
C5 C6 H6 125.4
Fe2 C6 H6 125.4
C11 C7 C8 105.1(4)
C11 C7 Fe2 68.8(2)
C8 C7 Fe2 68.7(2)
C11 C7 Pd1 124.5(4)
C8 C7 Pd1 127.7(3)
Fe2 C7 Pd1 112.45(18)
C9 C8 C7 109.0(5)
C9 C8 Fe2 69.5(3)
C7 C8 Fe2 69.7(3)
C9 C8 H8 125.5
C7 C8 H8 125.5
Fe2 C8 H8 125.5
C10 C9 C8 107.7(4)
C10 C9 Fe2 69.9(3)
C8 C9 Fe2 69.0(2)
C10 C9 H9 126.2
C8 C9 H9 126.2
Fe2 C9 H9 126.2
C9 C10 C11 108.1(4)
C9 C10 Fe2 69.9(3)
C11 C10 Fe2 68.9(2)
C9 C10 H10 125.9
C11 C10 H10 125.9
Fe2 C10 H10 125.9
C7 C11 C10 110.1(5)
C7 C11 Fe2 70.3(2)
C10 C11 Fe2 70.0(3)
C7 C11 H11 124.9
C10 C11 H11 124.9
Fe2 C11 H11 124.9
C13 C12 P1 114.5(3)
C13 C12 H12A 108.6
P1 C12 H12A 108.6
C13 C12 H12B 108.6
P1 C12 H12B 108.6
H12A C12 H12B 107.6
C14 C13 C12 111.6(4)
C14 C13 H13A 109.3
C12 C13 H13A 109.3
C14 C13 H13B 109.3
C12 C13 H13B 109.3
H13A C13 H13B 108.0
C13 C14 C15 114.3(5)
C13 C14 H14A 108.7
C15 C14 H14A 108.7
C13 C14 H14B 108.7
C15 C14 H14B 108.7
H14A C14 H14B 107.6
C14 C15 H15A 109.5
C14 C15 H15B 109.5
H15A C15 H15B 109.5
C14 C15 H15C 109.5
H15A C15 H15C 109.5
H15B C15 H15C 109.5
C17 C16 P1 116.9(3)
C17 C16 H16A 108.1
P1 C16 H16A 108.1
C17 C16 H16B 108.1
P1 C16 H16B 108.1
H16A C16 H16B 107.3
C18 C17 C16 114.5(4)
C18 C17 H17A 108.6
C16 C17 H17A 108.6
C18 C17 H17B 108.6
C16 C17 H17B 108.6
H17A C17 H17B 107.6
C19 C18 C17 113.5(4)
C19 C18 H18A 108.9
C17 C18 H18A 108.9
C19 C18 H18B 108.9
C17 C18 H18B 108.9
H18A C18 H18B 107.7
C18 C19 H19A 109.5
C18 C19 H19B 109.5
H19A C19 H19B 109.5
C18 C19 H19C 109.5
H19A C19 H19C 109.5
H19B C19 H19C 109.5
C21 C20 P1 112.8(3)
C21 C20 H20A 109.0
P1 C20 H20A 109.0
C21 C20 H20B 109.0
P1 C20 H20B 109.0
H20A C20 H20B 107.8
C22 C21 C20 114.0(4)
C22 C21 H21A 108.8
C20 C21 H21A 108.8
C22 C21 H21B 108.8
C20 C21 H21B 108.8
H21A C21 H21B 107.7
C23 C22 C21 113.2(4)
C23 C22 H22A 108.9
C21 C22 H22A 108.9
C23 C22 H22B 108.9
C21 C22 H22B 108.9
H22A C22 H22B 107.7
C22 C23 H23A 109.5
C22 C23 H23B 109.5
H23A C23 H23B 109.5
C22 C23 H23C 109.5
H23A C23 H23C 109.5
H23B C23 H23C 109.5
C25 C24 P2 113.0(3)
C25 C24 H24A 109.0
P2 C24 H24A 109.0
C25 C24 H24B 109.0
P2 C24 H24B 109.0
H24A C24 H24B 107.8
C24 C25 C26 114.0(4)
C24 C25 H25A 108.8
C26 C25 H25A 108.8
C24 C25 H25B 108.8
C26 C25 H25B 108.8
H25A C25 H25B 107.7
C27 C26 C25 115.0(5)
C27 C26 H26A 108.5
C25 C26 H26A 108.5
C27 C26 H26B 108.5
C25 C26 H26B 108.5
H26A C26 H26B 107.5
C26 C27 H27A 109.5
C26 C27 H27B 109.5
H27A C27 H27B 109.5
C26 C27 H27C 109.5
H27A C27 H27C 109.5
H27B C27 H27C 109.5
C29 C28 P2 114.2(3)
C29 C28 H28A 108.7
P2 C28 H28A 108.7
C29 C28 H28B 108.7
P2 C28 H28B 108.7
H28A C28 H28B 107.6
C30 C29 C28 113.2(4)
C30 C29 H29A 108.9
C28 C29 H29A 108.9
C30 C29 H29B 108.9
C28 C29 H29B 108.9
H29A C29 H29B 107.8
C31 C30 C29 113.4(4)
C31 C30 H30A 108.9
C29 C30 H30A 108.9
C31 C30 H30B 108.9
C29 C30 H30B 108.9
H30A C30 H30B 107.7
C30 C31 H31A 109.5
C30 C31 H31B 109.5
H31A C31 H31B 109.5
C30 C31 H31C 109.5
H31A C31 H31C 109.5
H31B C31 H31C 109.5
C33 C32 P2 118.7(3)
C33 C32 H32A 107.6
P2 C32 H32A 107.6
C33 C32 H32B 107.6
P2 C32 H32B 107.6
H32A C32 H32B 107.1
C34 C33 C32 112.5(3)
C34 C33 H33A 109.1
C32 C33 H33A 109.1
C34 C33 H33B 109.1
C32 C33 H33B 109.1
H33A C33 H33B 107.8
C35 C34 C33 113.6(4)
C35 C34 H34A 108.9
C33 C34 H34A 108.9
C35 C34 H34B 108.9
C33 C34 H34B 108.9
H34A C34 H34B 107.7
C34 C35 H35A 109.5
C34 C35 H35B 109.5
H35A C35 H35B 109.5
C34 C35 H35C 109.5
H35A C35 H35C 109.5
H35B C35 H35C 109.5

loop_
_geom_bond_atom_site_label_1
_geom_bond_atom_site_label_2
_geom_bond_distance
Pd1 C1 2.057(4)
Pd1 C7 2.095(4)
Pd1 P1 2.3162(10)
Pd1 P2 2.3664(11)
Fe2 C2 1.982(4)
Fe2 C6 1.999(5)
Fe2 C11 2.030(4)
Fe2 C3 2.032(4)
Fe2 C8 2.036(5)
Fe2 C9 2.043(5)
Fe2 C10 2.044(4)
Fe2 C7 2.049(4)
Fe2 C4 2.070(4)
Fe2 C5 2.075(5)
P1 C12 1.822(5)
P1 C16 1.823(4)
P1 C20 1.837(5)
P2 C28 1.831(5)
P2 C32 1.840(4)
P2 C24 1.842(5)
O1 C1 1.218(5)
C1 C2 1.505(6)
C2 C6 1.416(7)
C2 C3 1.433(6)
C3 C4 1.421(6)
C3 H3 1.0000
C4 C5 1.423(7)
C4 H4 1.0000
C5 C6 1.417(6)
C5 H5 1.0000
C6 H6 1.0000
C7 C11 1.427(6)
C7 C8 1.453(6)
C8 C9 1.443(6)
C8 H8 1.0000
C9 C10 1.404(7)
C9 H9 1.0000
C10 C11 1.430(6)
C10 H10 1.0000
C11 H11 1.0000
C12 C13 1.528(7)
C12 H12A 0.9900
C12 H12B 0.9900
C13 C14 1.516(6)
C13 H13A 0.9900
C13 H13B 0.9900
C14 C15 1.518(8)
C14 H14A 0.9900
C14 H14B 0.9900
C15 H15A 0.9800
C15 H15B 0.9800
C15 H15C 0.9800
C16 C17 1.530(5)
C16 H16A 0.9900
C16 H16B 0.9900
C17 C18 1.525(6)
C17 H17A 0.9900
C17 H17B 0.9900
C18 C19 1.488(8)
C18 H18A 0.9900
C18 H18B 0.9900
C19 H19A 0.9800
C19 H19B 0.9800
C19 H19C 0.9800
C20 C21 1.522(6)
C20 H20A 0.9900
C20 H20B 0.9900
C21 C22 1.520(6)
C21 H21A 0.9900
C21 H21B 0.9900
C22 C23 1.515(7)
C22 H22A 0.9900
C22 H22B 0.9900
C23 H23A 0.9800
C23 H23B 0.9800
C23 H23C 0.9800
C24 C25 1.511(7)
C24 H24A 0.9900
C24 H24B 0.9900
C25 C26 1.531(7)
C25 H25A 0.9900
C25 H25B 0.9900
C26 C27 1.479(7)
C26 H26A 0.9900
C26 H26B 0.9900
C27 H27A 0.9800
C27 H27B 0.9800
C27 H27C 0.9800
C28 C29 1.531(6)
C28 H28A 0.9900
C28 H28B 0.9900
C29 C30 1.516(7)
C29 H29A 0.9900
C29 H29B 0.9900
C30 C31 1.507(7)
C30 H30A 0.9900
C30 H30B 0.9900
C31 H31A 0.9800
C31 H31B 0.9800
C31 H31C 0.9800
C32 C33 1.530(5)
C32 H32A 0.9900
C32 H32B 0.9900
C33 C34 1.523(5)
C33 H33A 0.9900
C33 H33B 0.9900
C34 C35 1.521(6)
C34 H34A 0.9900
C34 H34B 0.9900
C35 H35A 0.9800
C35 H35B 0.9800
C35 H35C 0.9800

loop_
_geom_torsion_atom_site_label_1
_geom_torsion_atom_site_label_2
_geom_torsion_atom_site_label_3
_geom_torsion_atom_site_label_4
_geom_torsion
C1 Pd1 P1 C12 137.3(2)
P2 Pd1 P1 C12 -52.46(17)
C1 Pd1 P1 C16 14.5(2)
P2 Pd1 P1 C16 -175.33(19)
C1 Pd1 P1 C20 -105.3(2)
P2 Pd1 P1 C20 64.96(16)
C1 Pd1 P2 C28 -106.6(6)
C7 Pd1 P2 C28 -61.5(2)
P1 Pd1 P2 C28 115.10(15)
C1 Pd1 P2 C32 126.9(6)
C7 Pd1 P2 C32 172.1(2)
P1 Pd1 P2 C32 -11.3(2)
C1 Pd1 P2 C24 7.3(6)
C7 Pd1 P2 C24 52.4(2)
P1 Pd1 P2 C24 -131.02(16)
C7 Pd1 C1 O1 -117.5(4)
P1 Pd1 C1 O1 67.3(3)
P2 Pd1 C1 O1 -72.1(6)
C7 Pd1 C1 C2 48.8(3)
P1 Pd1 C1 C2 -126.4(3)
P2 Pd1 C1 C2 94.2(6)
O1 C1 C2 C6 -163.4(4)
Pd1 C1 C2 C6 30.1(5)
O1 C1 C2 C3 40.8(5)
Pd1 C1 C2 C3 -125.7(4)
O1 C1 C2 Fe2 119.0(4)
Pd1 C1 C2 Fe2 -47.6(4)
C11 Fe2 C2 C6 -72.6(3)
C3 Fe2 C2 C6 117.6(4)
C8 Fe2 C2 C6 -147.6(3)
C9 Fe2 C2 C6 -170.2(3)
C10 Fe2 C2 C6 -73.3(8)
C7 Fe2 C2 C6 -106.7(3)
C4 Fe2 C2 C6 80.3(3)
C5 Fe2 C2 C6 37.2(3)
C6 Fe2 C2 C3 -117.6(4)
C11 Fe2 C2 C3 169.9(3)
C8 Fe2 C2 C3 94.8(3)
C9 Fe2 C2 C3 72.3(4)
C10 Fe2 C2 C3 169.2(7)
C7 Fe2 C2 C3 135.7(3)
C4 Fe2 C2 C3 -37.3(3)
C5 Fe2 C2 C3 -80.3(3)
C6 Fe2 C2 C1 124.0(4)
C11 Fe2 C2 C1 51.4(4)
C3 Fe2 C2 C1 -118.4(5)
C8 Fe2 C2 C1 -23.6(4)
C9 Fe2 C2 C1 -46.2(5)
C10 Fe2 C2 C1 50.7(9)
C7 Fe2 C2 C1 17.3(3)
C4 Fe2 C2 C1 -155.7(4)
C5 Fe2 C2 C1 161.2(4)
C6 C2 C3 C4 -0.7(4)
C1 C2 C3 C4 159.3(4)
Fe2 C2 C3 C4 59.9(3)
C6 C2 C3 Fe2 -60.7(3)
C1 C2 C3 Fe2 99.3(3)
C2 Fe2 C3 C4 -119.4(4)
C6 Fe2 C3 C4 -80.3(3)
C11 Fe2 C3 C4 -147.8(6)
C8 Fe2 C3 C4 142.1(3)
C9 Fe2 C3 C4 99.3(3)
C10 Fe2 C3 C4 68.3(6)
C7 Fe2 C3 C4 -175.6(3)
C5 Fe2 C3 C4 -36.7(3)
C6 Fe2 C3 C2 39.0(3)
C11 Fe2 C3 C2 -28.4(8)
C8 Fe2 C3 C2 -98.5(3)
C9 Fe2 C3 C2 -141.3(3)
C10 Fe2 C3 C2 -172.3(5)
C7 Fe2 C3 C2 -56.3(4)
C4 Fe2 C3 C2 119.4(4)
C5 Fe2 C3 C2 82.7(3)
C2 C3 C4 C5 1.2(5)
Fe2 C3 C4 C5 58.6(3)
C2 C3 C4 Fe2 -57.5(3)
C2 Fe2 C4 C3 38.4(3)
C6 Fe2 C4 C3 83.2(3)
C11 Fe2 C4 C3 157.9(4)
C8 Fe2 C4 C3 -56.2(3)
C9 Fe2 C4 C3 -104.2(3)
C10 Fe2 C4 C3 -151.1(3)
C7 Fe2 C4 C3 13.0(8)
C5 Fe2 C4 C3 120.6(4)
C2 Fe2 C4 C5 -82.2(3)
C6 Fe2 C4 C5 -37.4(3)
C11 Fe2 C4 C5 37.3(5)
C3 Fe2 C4 C5 -120.6(4)
C8 Fe2 C4 C5 -176.8(3)
C9 Fe2 C4 C5 135.2(3)
C10 Fe2 C4 C5 88.3(3)
C7 Fe2 C4 C5 -107.6(7)
C3 C4 C5 C6 -1.1(5)
Fe2 C4 C5 C6 56.4(3)
C3 C4 C5 Fe2 -57.5(3)
C2 Fe2 C5 C6 -38.1(3)
C11 Fe2 C5 C6 77.6(3)
C3 Fe2 C5 C6 -83.1(3)
C9 Fe2 C5 C6 165.8(3)
C10 Fe2 C5 C6 123.8(3)
C7 Fe2 C5 C6 34.1(4)
C4 Fe2 C5 C6 -120.1(4)
C2 Fe2 C5 C4 81.9(3)
C6 Fe2 C5 C4 120.1(4)
C11 Fe2 C5 C4 -162.3(2)
C3 Fe2 C5 C4 37.0(3)
C9 Fe2 C5 C4 -74.2(4)
C10 Fe2 C5 C4 -116.2(3)
C7 Fe2 C5 C4 154.1(3)
C3 C2 C6 C5 0.0(5)
C1 C2 C6 C5 -158.6(4)
Fe2 C2 C6 C5 -61.4(3)
C3 C2 C6 Fe2 61.4(3)
C1 C2 C6 Fe2 -97.2(4)
C4 C5 C6 C2 0.7(5)
Fe2 C5 C6 C2 58.9(3)
C4 C5 C6 Fe2 -58.2(3)
C11 Fe2 C6 C2 123.5(2)
C3 Fe2 C6 C2 -39.1(2)
C8 Fe2 C6 C2 51.9(4)
C10 Fe2 C6 C2 157.7(2)
C7 Fe2 C6 C2 81.3(3)
C4 Fe2 C6 C2 -82.7(3)
C5 Fe2 C6 C2 -119.7(4)
C2 Fe2 C6 C5 119.7(4)
C11 Fe2 C6 C5 -116.9(3)
C3 Fe2 C6 C5 80.5(3)
C8 Fe2 C6 C5 171.5(3)
C10 Fe2 C6 C5 -82.6(3)
C7 Fe2 C6 C5 -159.0(3)
C4 Fe2 C6 C5 36.9(3)
C2 Fe2 C7 C11 133.1(3)
C6 Fe2 C7 C11 91.8(3)
C3 Fe2 C7 C11 167.0(3)
C8 Fe2 C7 C11 -116.9(4)
C9 Fe2 C7 C11 -79.6(3)
C10 Fe2 C7 C11 -36.8(3)
C4 Fe2 C7 C11 156.9(7)
C5 Fe2 C7 C11 69.5(4)
C2 Fe2 C7 C8 -110.0(3)
C6 Fe2 C7 C8 -151.3(3)
C11 Fe2 C7 C8 116.9(4)
C3 Fe2 C7 C8 -76.1(3)
C9 Fe2 C7 C8 37.2(3)
C10 Fe2 C7 C8 80.1(3)
C4 Fe2 C7 C8 -86.2(7)
C5 Fe2 C7 C8 -173.6(3)
C2 Fe2 C7 Pd1 13.3(3)
C6 Fe2 C7 Pd1 -28.0(3)
C11 Fe2 C7 Pd1 -119.8(4)
C3 Fe2 C7 Pd1 47.2(3)
C8 Fe2 C7 Pd1 123.3(4)
C9 Fe2 C7 Pd1 160.5(3)
C10 Fe2 C7 Pd1 -156.6(3)
C4 Fe2 C7 Pd1 37.1(8)
C5 Fe2 C7 Pd1 -50.3(4)
C1 Pd1 C7 C11 -108.5(4)
P2 Pd1 C7 C11 82.0(3)
C1 Pd1 C7 C8 50.3(4)
P2 Pd1 C7 C8 -119.2(4)
C1 Pd1 C7 Fe2 -29.5(2)
P2 Pd1 C7 Fe2 161.0(2)
C11 C7 C8 C9 0.9(4)
Fe2 C7 C8 C9 -58.6(3)
Pd1 C7 C8 C9 -161.1(3)
C11 C7 C8 Fe2 59.5(3)
Pd1 C7 C8 Fe2 -102.5(3)
C2 Fe2 C8 C9 -160.7(3)
C6 Fe2 C8 C9 166.0(3)
C11 Fe2 C8 C9 81.6(3)
C3 Fe2 C8 C9 -117.0(3)
C10 Fe2 C8 C9 37.3(3)
C7 Fe2 C8 C9 120.5(4)
C4 Fe2 C8 C9 -82.8(4)
C2 Fe2 C8 C7 78.7(3)
C6 Fe2 C8 C7 45.5(4)
C11 Fe2 C8 C7 -38.9(2)
C3 Fe2 C8 C7 122.5(2)
C9 Fe2 C8 C7 -120.5(4)
C10 Fe2 C8 C7 -83.3(3)
C4 Fe2 C8 C7 156.7(2)
C7 C8 C9 C10 -0.8(5)
Fe2 C8 C9 C10 -59.5(3)
C7 C8 C9 Fe2 58.6(3)
C2 Fe2 C9 C10 152.6(3)
C11 Fe2 C9 C10 37.8(3)
C3 Fe2 C9 C10 -160.4(3)
C8 Fe2 C9 C10 119.1(4)
C7 Fe2 C9 C10 81.6(3)
C4 Fe2 C9 C10 -113.8(3)
C5 Fe2 C9 C10 -69.2(4)
C2 Fe2 C9 C8 33.5(5)
C11 Fe2 C9 C8 -81.3(3)
C3 Fe2 C9 C8 80.5(3)
C10 Fe2 C9 C8 -119.1(4)
C7 Fe2 C9 C8 -37.4(3)
C4 Fe2 C9 C8 127.1(3)
C5 Fe2 C9 C8 171.7(3)
C8 C9 C10 C11 0.4(5)
Fe2 C9 C10 C11 -58.5(3)
C8 C9 C10 Fe2 58.9(3)
C2 Fe2 C10 C9 -118.8(7)
C6 Fe2 C10 C9 -176.3(3)
C11 Fe2 C10 C9 -119.7(4)
C3 Fe2 C10 C9 43.9(6)
C8 Fe2 C10 C9 -38.4(3)
C7 Fe2 C10 C9 -83.1(3)
C4 Fe2 C10 C9 92.2(3)
C5 Fe2 C10 C9 137.9(3)
C2 Fe2 C10 C11 0.9(9)
C6 Fe2 C10 C11 -56.6(4)
C3 Fe2 C10 C11 163.6(4)
C8 Fe2 C10 C11 81.3(3)
C9 Fe2 C10 C11 119.7(4)
C7 Fe2 C10 C11 36.6(3)
C4 Fe2 C10 C11 -148.1(3)
C5 Fe2 C10 C11 -102.4(3)
C8 C7 C11 C10 -0.7(5)
Fe2 C7 C11 C10 58.7(3)
Pd1 C7 C11 C10 162.1(3)
C8 C7 C11 Fe2 -59.4(3)
Pd1 C7 C11 Fe2 103.3(3)
C9 C10 C11 C7 0.2(5)
Fe2 C10 C11 C7 -58.9(3)
C9 C10 C11 Fe2 59.1(3)
C2 Fe2 C11 C7 -58.4(3)
C6 Fe2 C11 C7 -98.9(3)
C3 Fe2 C11 C7 -36.5(8)
C8 Fe2 C11 C7 39.6(3)
C9 Fe2 C11 C7 84.3(3)
C10 Fe2 C11 C7 121.3(4)
C4 Fe2 C11 C7 -165.7(3)
C5 Fe2 C11 C7 -139.7(3)
C2 Fe2 C11 C10 -179.7(3)
C6 Fe2 C11 C10 139.7(3)
C3 Fe2 C11 C10 -157.9(6)
C8 Fe2 C11 C10 -81.7(3)
C9 Fe2 C11 C10 -37.0(3)
C7 Fe2 C11 C10 -121.3(4)
C4 Fe2 C11 C10 73.0(5)
C5 Fe2 C11 C10 99.0(3)
C16 P1 C12 C13 64.7(3)
C20 P1 C12 C13 173.1(3)
Pd1 P1 C12 C13 -64.3(3)
P1 C12 C13 C14 162.2(3)
C12 C13 C14 C15 177.0(4)
C12 P1 C16 C17 47.9(4)
C20 P1 C16 C17 -59.2(4)
Pd1 P1 C16 C17 176.9(3)
P1 C16 C17 C18 -178.8(4)
C16 C17 C18 C19 69.9(6)
C12 P1 C20 C21 162.2(3)
C16 P1 C20 C21 -89.5(3)
Pd1 P1 C20 C21 37.0(3)
P1 C20 C21 C22 -166.8(3)
C20 C21 C22 C23 173.2(4)
C28 P2 C24 C25 -178.9(3)
C32 P2 C24 C25 -71.8(3)
Pd1 P2 C24 C25 58.9(3)
P2 C24 C25 C26 -169.5(3)
C24 C25 C26 C27 -62.8(6)
C32 P2 C28 C29 77.7(3)
C24 P2 C28 C29 -175.4(3)
Pd1 P2 C28 C29 -57.6(3)
P2 C28 C29 C30 178.1(3)
C28 C29 C30 C31 176.9(4)
C28 P2 C32 C33 59.1(4)
C24 P2 C32 C33 -46.9(4)
Pd1 P2 C32 C33 -169.3(3)
P2 C32 C33 C34 -169.0(3)
C32 C33 C34 C35 -179.9(4)
